data_7023644
loop_
_publ_author_name
'Sinha, Indranil'
'K\"osters, Jutta'
'Hepp, Alexander'
'M\"uller, Jens'

_publ_section_title
;
 6-Substituted purines containing thienyl or furyl substituents as
 artificial nucleobases for metal-mediated base pairing.
;
_journal_issue 45
_journal_name_full 'Dalton transactions (Cambridge, England : 2003)'
_journal_page_first 16080
_journal_page_last 16089
_journal_paper_doi 10.1039/c3dt51691a
_journal_volume 42
_journal_year 2013
_chemical_formula_sum 'C10 H8 N4 O'
_chemical_formula_weight 200.20
_chemical_name_systematic
; 
 ? 
;
_space_group_IT_number 14
_symmetry_cell_setting monoclinic
_symmetry_space_group_name_Hall '-P 2ybc'
_symmetry_space_group_name_H-M 'P 1 21/c 1'
_atom_sites_solution_hydrogens geom
_atom_sites_solution_primary direct
_atom_sites_solution_secondary difmap
_audit_creation_method SHELXL-97
_cell_angle_alpha 90.00
_cell_angle_beta 98.245(2)
_cell_angle_gamma 90.00
_cell_formula_units_Z 4
_cell_length_a 7.4259(2)
_cell_length_b 17.6396(5)
_cell_length_c 6.8688(2)
_cell_measurement_reflns_used 5173
_cell_measurement_temperature 153(2)
_cell_measurement_theta_max 30.0314
_cell_measurement_theta_min 2.3092
_cell_volume 890.44(4)
_computing_cell_refinement 'SAINT V8.18C (Bruker AXS Inc.)'
_computing_data_collection 'APEX2 v2012.2-0'
_computing_data_reduction 'SAINT V8.18C (Bruker AXS Inc.)'
_computing_structure_refinement 'SHELXL-97 (Sheldrick, 2008)'
_computing_structure_solution 'SHELXS-97 (Sheldrick, 2008)'
_diffrn_ambient_temperature 153(2)
_diffrn_detector_area_resol_mean 8.3333
_diffrn_measured_fraction_theta_full 0.997
_diffrn_measured_fraction_theta_max 0.997
_diffrn_measurement_device_type 'APEX-II CCD-detector'
_diffrn_measurement_method 'omega scans'
_diffrn_radiation_monochromator 'Quazar Mo multilayer optic'
_diffrn_radiation_source Microfocus
_diffrn_radiation_type MoK\a
_diffrn_radiation_wavelength 0.71073
_diffrn_reflns_av_R_equivalents 0.0296
_diffrn_reflns_av_sigmaI/netI 0.0198
_diffrn_reflns_limit_h_max 10
_diffrn_reflns_limit_h_min -10
_diffrn_reflns_limit_k_max 24
_diffrn_reflns_limit_k_min -24
_diffrn_reflns_limit_l_max 9
_diffrn_reflns_limit_l_min -9
_diffrn_reflns_number 15422
_diffrn_reflns_theta_full 30.08
_diffrn_reflns_theta_max 30.08
_diffrn_reflns_theta_min 2.77
_exptl_absorpt_coefficient_mu 0.104
_exptl_absorpt_correction_T_max 0.9959
_exptl_absorpt_correction_T_min 0.9597
_exptl_absorpt_correction_type multi-scan
_exptl_absorpt_process_details 'SADABS V2008/1 (Bruker AXS)'
_exptl_crystal_colour colourless
_exptl_crystal_density_diffrn 1.493
_exptl_crystal_density_method 'not measured'
_exptl_crystal_description plate
_exptl_crystal_F_000 416
_exptl_crystal_size_max 0.40
_exptl_crystal_size_mid 0.10
_exptl_crystal_size_min 0.04
_refine_diff_density_max 0.398
_refine_diff_density_min -0.268
_refine_diff_density_rms 0.053
_refine_ls_extinction_method none
_refine_ls_goodness_of_fit_ref 1.066
_refine_ls_hydrogen_treatment constr
_refine_ls_matrix_type full
_refine_ls_number_parameters 137
_refine_ls_number_reflns 2620
_refine_ls_number_restraints 0
_refine_ls_restrained_S_all 1.066
_refine_ls_R_factor_all 0.0497
_refine_ls_R_factor_gt 0.0422
_refine_ls_shift/su_max 0.000
_refine_ls_shift/su_mean 0.000
_refine_ls_structure_factor_coef Fsqd
_refine_ls_weighting_details 'calc w=1/[\s^2^(Fo^2^)+(0.0623P)^2^+0.3594P] where P=(Fo^2^+2Fc^2^)/3'
_refine_ls_weighting_scheme calc
_refine_ls_wR_factor_gt 0.1181
_refine_ls_wR_factor_ref 0.1239
_reflns_number_gt 2226
_reflns_number_total 2620
_reflns_threshold_expression >2sigma(I)
_cod_data_source_file c3dt51691a.txt
_cod_data_source_block sad
_cod_database_code 7023644

loop_
_symmetry_equiv_pos_as_xyz
'x, y, z'
'-x, y+1/2, -z+1/2'
'-x, -y, -z'
'x, -y-1/2, z-1/2'

loop_
_atom_site_label
_atom_site_type_symbol
_atom_site_fract_x
_atom_site_fract_y
_atom_site_fract_z
_atom_site_U_iso_or_equiv
_atom_site_adp_type
_atom_site_occupancy
_atom_site_symmetry_multiplicity
_atom_site_calc_flag
_atom_site_refinement_flags
C1 C 0.19315(14) 0.68724(6) 0.38994(16) 0.0156(2) Uani 1 1 d .
N1 N 0.04694(13) 0.73008(5) 0.32191(15) 0.0184(2) Uani 1 1 d .
C2 C 0.06367(16) 0.80580(6) 0.33410(18) 0.0200(2) Uani 1 1 d .
H2 H -0.0431 0.8338 0.2874 0.024 Uiso 1 1 calc R
N2 N 0.20935(13) 0.84716(5) 0.40260(15) 0.0189(2) Uani 1 1 d .
C3 C 0.35093(14) 0.80321(6) 0.46796(16) 0.0158(2) Uani 1 1 d .
N3 N 0.52209(13) 0.82570(5) 0.54694(14) 0.0183(2) Uani 1 1 d .
C31 C 0.58696(18) 0.90315(7) 0.5746(2) 0.0271(3) Uani 1 1 d .
H31A H 0.7058 0.9033 0.6578 0.041 Uiso 1 1 calc R
H33A H 0.5001 0.9328 0.6381 0.041 Uiso 1 1 calc R
H32A H 0.5988 0.9256 0.4465 0.041 Uiso 1 1 calc R
C4 C 0.61918(16) 0.76066(7) 0.59052(18) 0.0206(2) Uani 1 1 d .
H4 H 0.7437 0.7608 0.6471 0.025 Uiso 1 1 calc R
N4 N 0.52665(13) 0.69764(6) 0.54792(15) 0.0197(2) Uani 1 1 d .
C5 C 0.35467(14) 0.72361(6) 0.46915(16) 0.0155(2) Uani 1 1 d .
C6 C 0.17896(14) 0.60550(6) 0.37448(16) 0.0167(2) Uani 1 1 d .
C7 C 0.29228(16) 0.54903(6) 0.44986(19) 0.0216(2) Uani 1 1 d .
H7 H 0.4049 0.5548 0.5336 0.026 Uiso 1 1 calc R
C8 C 0.20973(17) 0.47948(7) 0.37928(19) 0.0233(3) Uani 1 1 d .
H8 H 0.2561 0.4298 0.4060 0.028 Uiso 1 1 calc R
C9 C 0.05194(17) 0.49868(6) 0.26642(18) 0.0224(2) Uani 1 1 d .
H9 H -0.0317 0.4634 0.1994 0.027 Uiso 1 1 calc R
O1 O 0.02883(11) 0.57553(5) 0.26151(12) 0.0202(2) Uani 1 1 d .

loop_
_atom_site_aniso_label
_atom_site_aniso_U_11
_atom_site_aniso_U_22
_atom_site_aniso_U_33
_atom_site_aniso_U_23
_atom_site_aniso_U_13
_atom_site_aniso_U_12
C1 0.0146(5) 0.0149(5) 0.0171(5) 0.0006(4) 0.0011(4) 0.0008(4)
N1 0.0153(4) 0.0163(4) 0.0222(5) 0.0009(3) -0.0017(4) 0.0013(3)
C2 0.0160(5) 0.0170(5) 0.0256(6) 0.0015(4) -0.0023(4) 0.0031(4)
N2 0.0184(5) 0.0151(4) 0.0223(5) 0.0006(3) -0.0004(4) 0.0015(3)
C3 0.0149(5) 0.0155(5) 0.0164(5) 0.0000(4) 0.0003(4) -0.0013(4)
N3 0.0157(5) 0.0176(5) 0.0207(5) -0.0003(3) -0.0011(3) -0.0026(3)
C31 0.0236(6) 0.0193(5) 0.0374(7) -0.0022(5) 0.0008(5) -0.0077(4)
C4 0.0152(5) 0.0221(5) 0.0232(6) 0.0014(4) -0.0012(4) 0.0000(4)
N4 0.0143(4) 0.0195(5) 0.0238(5) 0.0015(4) -0.0022(4) 0.0023(3)
C5 0.0137(5) 0.0149(5) 0.0174(5) 0.0011(4) 0.0003(4) 0.0011(4)
C6 0.0147(5) 0.0154(5) 0.0196(5) -0.0005(4) 0.0006(4) -0.0012(4)
C7 0.0184(5) 0.0166(5) 0.0284(6) -0.0013(4) -0.0009(4) 0.0013(4)
C8 0.0239(6) 0.0148(5) 0.0308(6) -0.0010(4) 0.0022(5) 0.0009(4)
C9 0.0237(6) 0.0152(5) 0.0276(6) -0.0020(4) 0.0017(4) -0.0029(4)
O1 0.0191(4) 0.0153(4) 0.0246(4) -0.0001(3) -0.0027(3) -0.0020(3)

loop_
_atom_type_symbol
_atom_type_description
_atom_type_scat_dispersion_real
_atom_type_scat_dispersion_imag
_atom_type_scat_source
C C 0.0033 0.0016 'International Tables Vol C Tables 4.2.6.8 and 6.1.1.4'
H H 0.0000 0.0000 'International Tables Vol C Tables 4.2.6.8 and 6.1.1.4'
N N 0.0061 0.0033 'International Tables Vol C Tables 4.2.6.8 and 6.1.1.4'
O O 0.0106 0.0060 'International Tables Vol C Tables 4.2.6.8 and 6.1.1.4'

loop_
_geom_angle_atom_site_label_1
_geom_angle_atom_site_label_2
_geom_angle_atom_site_label_3
_geom_angle
N1 C1 C5 118.67(10)
N1 C1 C6 119.04(10)
C5 C1 C6 122.27(10)
C2 N1 C1 118.20(10)
N2 C2 N1 129.00(10)
N2 C2 H2 115.5
N1 C2 H2 115.5
C3 N2 C2 111.22(10)
N2 C3 N3 127.52(10)
N2 C3 C5 126.74(10)
N3 C3 C5 105.74(9)
C4 N3 C3 105.95(9)
C4 N3 C31 127.39(10)
C3 N3 C31 126.65(10)
N3 C31 H31A 109.5
N3 C31 H33A 109.5
H31A C31 H33A 109.5
N3 C31 H32A 109.5
H31A C31 H32A 109.5
H33A C31 H32A 109.5
N4 C4 N3 114.72(10)
N4 C4 H4 122.6
N3 C4 H4 122.6
C4 N4 C5 103.24(9)
N4 C5 C1 133.47(10)
N4 C5 C3 110.35(9)
C1 C5 C3 116.16(9)
C7 C6 O1 110.02(10)
C7 C6 C1 131.90(10)
O1 C6 C1 118.06(9)
C6 C7 C8 106.80(11)
C6 C7 H7 126.6
C8 C7 H7 126.6
C9 C8 C7 105.93(10)
C9 C8 H8 127.0
C7 C8 H8 127.0
C8 C9 O1 110.99(10)
C8 C9 H9 124.5
O1 C9 H9 124.5
C9 O1 C6 106.25(9)

loop_
_geom_bond_atom_site_label_1
_geom_bond_atom_site_label_2
_geom_bond_distance
C1 N1 1.3500(13)
C1 C5 1.3997(15)
C1 C6 1.4486(15)
N1 C2 1.3429(14)
C2 N2 1.3334(15)
C2 H2 0.9500
N2 C3 1.3313(14)
C3 N3 1.3673(14)
C3 C5 1.4044(14)
N3 C4 1.3652(15)
N3 C31 1.4521(15)
C31 H31A 0.9800
C31 H33A 0.9800
C31 H32A 0.9800
C4 N4 1.3176(15)
C4 H4 0.9500
N4 C5 1.3912(14)
C6 C7 1.3578(15)
C6 O1 1.3699(13)
C7 C8 1.4250(16)
C7 H7 0.9500
C8 C9 1.3521(17)
C8 H8 0.9500
C9 O1 1.3661(13)
C9 H9 0.9500

loop_
_geom_torsion_atom_site_label_1
_geom_torsion_atom_site_label_2
_geom_torsion_atom_site_label_3
_geom_torsion_atom_site_label_4
_geom_torsion
C5 C1 N1 C2 -0.16(15)
C6 C1 N1 C2 -178.77(10)
C1 N1 C2 N2 1.41(19)
N1 C2 N2 C3 -1.20(18)
C2 N2 C3 N3 179.61(11)
C2 N2 C3 C5 -0.20(16)
N2 C3 N3 C4 -179.64(11)
C5 C3 N3 C4 0.20(12)
N2 C3 N3 C31 -0.72(19)
C5 C3 N3 C31 179.12(11)
C3 N3 C4 N4 -0.28(14)
C31 N3 C4 N4 -179.19(12)
N3 C4 N4 C5 0.23(14)
C4 N4 C5 C1 178.11(12)
C4 N4 C5 C3 -0.08(12)
N1 C1 C5 N4 -179.09(11)
C6 C1 C5 N4 -0.53(19)
N1 C1 C5 C3 -0.98(15)
C6 C1 C5 C3 177.58(10)
N2 C3 C5 N4 179.76(11)
N3 C3 C5 N4 -0.08(12)
N2 C3 C5 C1 1.22(16)
N3 C3 C5 C1 -178.62(9)
N1 C1 C6 C7 -170.67(12)
C5 C1 C6 C7 10.77(19)
N1 C1 C6 O1 11.07(15)
C5 C1 C6 O1 -167.48(10)
O1 C6 C7 C8 0.46(13)
C1 C6 C7 C8 -177.90(12)
C6 C7 C8 C9 -0.14(14)
C7 C8 C9 O1 -0.24(14)
C8 C9 O1 C6 0.52(13)
C7 C6 O1 C9 -0.61(13)
C1 C6 O1 C9 178.01(10)
